data_7708613
loop_
_publ_author_name
'Horsley Downie, Thomas Mardale'
'Charman, Rex S. C.'
'Hall, Jonathan W.'
'Mahon, Mary F.'
'Lowe, John P.'
'Liptrot, David Jonathan'

_publ_section_title
;
 A Stable Ring-Expanded NHC-Supported Copper Boryl and its Reactivity
 towards Heterocumulenes
;
_journal_name_full 'Dalton Transactions'
_journal_paper_doi 10.1039/D1DT03540A
_journal_year 2021
_chemical_formula_moiety 'C34 H52 B Cu N2 O3'
_chemical_formula_sum 'C34 H52 B Cu N2 O3'
_chemical_formula_weight 611.12
_space_group_crystal_system monoclinic
_space_group_IT_number 14
_space_group_name_Hall '-P 2yn'
_space_group_name_H-M_alt 'P 1 21/n 1'
_atom_sites_solution_hydrogens geom
_atom_sites_solution_primary dual
_audit_creation_date 2020-02-13
_audit_creation_method
;
Olex2 1.2
(compiled 2018.05.29 svn.r3508 for OlexSys, GUI svn.r5506)
;
_audit_update_record
;
2021-10-19 deposited with the CCDC.	2021-10-21 downloaded from the CCDC.
;
_cell_angle_alpha 90
_cell_angle_beta 99.7840(10)
_cell_angle_gamma 90
_cell_formula_units_Z 4
_cell_length_a 13.13010(10)
_cell_length_b 17.33930(10)
_cell_length_c 15.07540(10)
_cell_measurement_reflns_used 17482
_cell_measurement_temperature 150.00(10)
_cell_measurement_theta_max 72.8990
_cell_measurement_theta_min 2.9630
_cell_volume 3382.25(4)
_computing_cell_refinement 'CrysAlisPro 1.171.39.46 (Rigaku OD, 2018)'
_computing_data_collection 'CrysAlisPro 1.171.39.46 (Rigaku OD, 2018)'
_computing_data_reduction 'CrysAlisPro 1.171.39.46 (Rigaku OD, 2018)'
_computing_molecular_graphics 'Olex2 (Dolomanov et al., 2009)'
_computing_publication_material 'Olex2 (Dolomanov et al., 2009)'
_computing_structure_refinement 'ShelXL (Sheldrick, 2015)'
_computing_structure_solution 'ShelXT (Sheldrick, 2015)'
_diffrn_ambient_temperature 150.00(10)
_diffrn_detector_area_resol_mean 8.1150
_diffrn_detector_type EosS2
_diffrn_measured_fraction_theta_full 1.000
_diffrn_measured_fraction_theta_max 0.994
_diffrn_measurement_device 'four-circle diffractometer'
_diffrn_measurement_device_type 'SuperNova, Dual, Cu at home/near, EosS2'
_diffrn_measurement_method '\w scans'
_diffrn_radiation_type CuK\a
_diffrn_radiation_wavelength 1.54184
_diffrn_reflns_av_R_equivalents 0.0172
_diffrn_reflns_av_unetI/netI 0.0139
_diffrn_reflns_Laue_measured_fraction_full 1.000
_diffrn_reflns_Laue_measured_fraction_max 0.994
_diffrn_reflns_limit_h_max 16
_diffrn_reflns_limit_h_min -15
_diffrn_reflns_limit_k_max 15
_diffrn_reflns_limit_k_min -21
_diffrn_reflns_limit_l_max 18
_diffrn_reflns_limit_l_min -18
_diffrn_reflns_number 25199
_diffrn_reflns_point_group_measured_fraction_full 1.000
_diffrn_reflns_point_group_measured_fraction_max 0.994
_diffrn_reflns_theta_full 67.684
_diffrn_reflns_theta_max 73.038
_diffrn_reflns_theta_min 3.918
_exptl_absorpt_coefficient_mu 1.166
_exptl_absorpt_correction_T_max 1.00000
_exptl_absorpt_correction_T_min 0.78017
_exptl_absorpt_correction_type multi-scan
_exptl_absorpt_process_details
;
CrysAlisPro 1.171.39.46 (Rigaku Oxford Diffraction, 2018)
Empirical absorption correction using spherical harmonics,
 implemented in SCALE3 ABSPACK scaling algorithm.
;
_exptl_crystal_colour colourless
_exptl_crystal_colour_primary colourless
_exptl_crystal_density_diffrn 1.200
_exptl_crystal_description block
_exptl_crystal_F_000 1312
_exptl_crystal_size_max 0.348
_exptl_crystal_size_mid 0.253
_exptl_crystal_size_min 0.209
_refine_diff_density_max 0.350
_refine_diff_density_min -0.532
_refine_diff_density_rms 0.045
_refine_ls_extinction_method none
_refine_ls_goodness_of_fit_ref 1.032
_refine_ls_hydrogen_treatment constr
_refine_ls_matrix_type full
_refine_ls_number_parameters 463
_refine_ls_number_reflns 6726
_refine_ls_number_restraints 155
_refine_ls_restrained_S_all 1.085
_refine_ls_R_factor_all 0.0384
_refine_ls_R_factor_gt 0.0372
_refine_ls_shift/su_max 0.001
_refine_ls_shift/su_mean 0.000
_refine_ls_structure_factor_coef Fsqd
_refine_ls_weighting_details 'w=1/[\s^2^(Fo^2^)+(0.0507P)^2^+1.8088P] where P=(Fo^2^+2Fc^2^)/3'
_refine_ls_weighting_scheme calc
_refine_ls_wR_factor_gt 0.0983
_refine_ls_wR_factor_ref 0.0993
_reflns_Friedel_coverage 0.000
_reflns_number_gt 6429
_reflns_number_total 6726
_reflns_threshold_expression 'I > 2\s(I)'
_cod_data_source_file d1dt03540a2.cif
_cod_data_source_block s20djl01-cpd2
_cod_database_code 7708613
_shelxl_version_number 2014-3
_shelx_space_group_comment
;
The symmetry employed for this shelxl refinement is uniquely defined
by the following loop, which should always be used as a source of
symmetry information in preference to the above space-group names.
They are only intended as comments.
;
_olex2_refinement_description
;
1. Fixed Uiso
 At 1.2 times of:
  All C(H) groups, All C(H,H) groups
 At 1.5 times of:
  All C(H,H,H) groups
2. Restrained distances
 C24A-C23A \\sim C24-C23 \\sim C25A-C23A \\sim C25-C23
 with sigma of 0.005
 C23A-C18 \\sim C23-C18
 with sigma of 0.005
 C31A-C29 \\sim C31-C29 \\sim C32A-C29 \\sim C32-C29 \\sim C34-C30 \\sim
C34A-C30 \\sim C33A-C30 \\sim C33-
 C30
 with sigma of 0.005
 C33-C34 \\sim C33A-C34A \\sim C31-C32 \\sim C31A-C32A
 with sigma of 0.01
 O2-B1 \\sim O2A-B1 \\sim O3A-B1 \\sim O3-B1
 with sigma of 0.005
 O2-C29 \\sim O2A-C29 \\sim O3A-C30 \\sim O3-C30
 with sigma of 0.005
3. Uiso/Uaniso restraints and constraints
C23 \\sim C24 \\sim C25 \\sim C23A \\sim C24A \\sim C25A: within 2A with sigma
of 0.01 and sigma for terminal atoms of 0.01
O2 \\sim O2A: within 2A with sigma of 0.01 and sigma for terminal atoms of 0.01
C33 \\sim C34 \\sim C33A \\sim C34A: within 2A with sigma of 0.02 and sigma for
terminal atoms of 0.01
O3 \\sim O3A: within 2A with sigma of 0.02 and sigma for terminal atoms of 0.01
C31 \\sim C32 \\sim C31A \\sim C32A: within 2A with sigma of 0.02 and sigma for
terminal atoms of 0.01
Uanis(C23A) = Uanis(C23)
4. Others
 Fixed Sof: O2(0.75) O3(0.75) C23(0.75) H23(0.75) C24(0.75) H24A(0.75)
 H24B(0.75) H24C(0.75) C25(0.75) H25A(0.75) H25B(0.75) H25C(0.75) C31(0.75)
 H31A(0.75) H31B(0.75) H31C(0.75) C32(0.75) H32A(0.75) H32B(0.75) H32C(0.75)
 C33(0.75) H33A(0.75) H33B(0.75) H33C(0.75) C34(0.75) H34A(0.75) H34B(0.75)
 H34C(0.75) O2A(0.25) O3A(0.25) C23A(0.25) H23A(0.25) C24A(0.25) H24D(0.25)
 H24E(0.25) H24F(0.25) C25A(0.25) H25D(0.25) H25E(0.25) H25F(0.25) C31A(0.25)
 H31D(0.25) H31E(0.25) H31F(0.25) C32A(0.25) H32D(0.25) H32E(0.25) H32F(0.25)
 C33A(0.25) H33D(0.25) H33E(0.25) H33F(0.25) C34A(0.25) H34D(0.25) H34E(0.25)
 H34F(0.25)
5.a Ternary CH refined with riding coordinates:
 C11(H11), C14(H14), C26(H26), C23(H23), C23A(H23A)
5.b Secondary CH2 refined with riding coordinates:
 C2(H2A,H2B), C3(H3A,H3B), C4(H4A,H4B)
5.c Aromatic/amide H refined with riding coordinates:
 C7(H7), C8(H8), C9(H9), C19(H19), C20(H20), C21(H21)
5.d Idealised Me refined as rotating group:
 C12(H12A,H12B,H12C), C13(H13A,H13B,H13C), C15(H15A,H15B,H15C), C16(H16A,H16B,
 H16C), C27(H27A,H27B,H27C), C28(H28A,H28B,H28C), C24(H24A,H24B,H24C), C25(H25A,
 H25B,H25C), C31(H31A,H31B,H31C), C32(H32A,H32B,H32C), C33(H33A,H33B,H33C),
 C34(H34A,H34B,H34C), C24A(H24D,H24E,H24F), C25A(H25D,H25E,H25F), C31A(H31D,
 H31E,H31F), C32A(H32D,H32E,H32F), C33A(H33D,H33E,H33F), C34A(H34D,H34E,H34F)
;

loop_
_space_group_symop_operation_xyz
'x, y, z'
'-x+1/2, y+1/2, -z+1/2'
'-x, -y, -z'
'x-1/2, -y-1/2, z-1/2'

loop_
_atom_site_label
_atom_site_type_symbol
_atom_site_fract_x
_atom_site_fract_y
_atom_site_fract_z
_atom_site_U_iso_or_equiv
_atom_site_adp_type
_atom_site_occupancy
_atom_site_site_symmetry_order
_atom_site_calc_flag
_atom_site_refinement_flags_posn
_atom_site_refinement_flags_adp
_atom_site_refinement_flags_occupancy
_atom_site_disorder_assembly
_atom_site_disorder_group
Cu1 Cu 0.65388(2) 0.45501(2) 0.22352(2) 0.02648(8) Uani 1 1 d . . . . .
O1 O 0.59196(10) 0.36010(7) 0.20906(8) 0.0386(3) Uani 1 1 d . . . . .
N1 N 0.81925(10) 0.54619(7) 0.30323(8) 0.0241(3) Uani 1 1 d . . . . .
N2 N 0.68891(9) 0.61786(7) 0.22261(9) 0.0255(3) Uani 1 1 d . . . . .
C1 C 0.72641(11) 0.54825(8) 0.24947(9) 0.0229(3) Uani 1 1 d . . . . .
C2 C 0.87960(12) 0.61446(9) 0.33952(11) 0.0287(3) Uani 1 1 d . . . . .
H2A H 0.9309 0.6263 0.3022 0.034 Uiso 1 1 calc R . . . .
H2B H 0.9154 0.6036 0.3999 0.034 Uiso 1 1 calc R . . . .
C3 C 0.80847(12) 0.68298(9) 0.34143(11) 0.0312(3) Uani 1 1 d . . . . .
H3A H 0.7653 0.6752 0.3869 0.037 Uiso 1 1 calc R . . . .
H3B H 0.8490 0.7294 0.3564 0.037 Uiso 1 1 calc R . . . .
C4 C 0.74165(12) 0.69165(9) 0.25007(11) 0.0306(3) Uani 1 1 d . . . . .
H4A H 0.6907 0.7318 0.2523 0.037 Uiso 1 1 calc R . . . .
H4B H 0.7841 0.7066 0.2062 0.037 Uiso 1 1 calc R . . . .
C5 C 0.86570(11) 0.47262(8) 0.33019(10) 0.0247(3) Uani 1 1 d . . . . .
C6 C 0.85543(12) 0.44275(8) 0.41472(10) 0.0272(3) Uani 1 1 d . . . . .
C7 C 0.90560(13) 0.37388(9) 0.44182(11) 0.0341(3) Uani 1 1 d . . . . .
H7 H 0.8999 0.3531 0.4977 0.041 Uiso 1 1 calc R . . . .
C8 C 0.96380(14) 0.33571(9) 0.38715(12) 0.0379(4) Uani 1 1 d . . . . .
H8 H 0.9970 0.2898 0.4064 0.045 Uiso 1 1 calc R . . . .
C9 C 0.97247(13) 0.36586(10) 0.30421(12) 0.0364(4) Uani 1 1 d . . . . .
H9 H 1.0116 0.3397 0.2679 0.044 Uiso 1 1 calc R . . . .
C10 C 0.92397(12) 0.43477(9) 0.27341(10) 0.0298(3) Uani 1 1 d . . . . .
C11 C 0.78795(12) 0.48144(10) 0.47410(10) 0.0309(3) Uani 1 1 d . . . . .
H11 H 0.7701 0.5329 0.4495 0.037 Uiso 1 1 calc R . . . .
C12 C 0.68763(17) 0.43623(16) 0.47066(16) 0.0595(6) Uani 1 1 d . . . . .
H12A H 0.6548 0.4301 0.4091 0.089 Uiso 1 1 calc GR . . . .
H12B H 0.6423 0.4638 0.5032 0.089 Uiso 1 1 calc GR . . . .
H12C H 0.7027 0.3864 0.4975 0.089 Uiso 1 1 calc GR . . . .
C13 C 0.84298(16) 0.49119(13) 0.57048(13) 0.0484(5) Uani 1 1 d . . . . .
H13A H 0.8568 0.4414 0.5977 0.073 Uiso 1 1 calc GR . . . .
H13B H 0.8000 0.5203 0.6038 0.073 Uiso 1 1 calc GR . . . .
H13C H 0.9069 0.5181 0.5709 0.073 Uiso 1 1 calc GR . . . .
C14 C 0.93338(15) 0.46462(11) 0.18045(12) 0.0399(4) Uani 1 1 d . . . . .
H14 H 0.9075 0.5177 0.1754 0.048 Uiso 1 1 calc R . . . .
C15 C 0.86648(19) 0.41633(17) 0.10796(14) 0.0643(7) Uani 1 1 d . . . . .
H15A H 0.8927 0.3646 0.1096 0.096 Uiso 1 1 calc GR . . . .
H15B H 0.8683 0.4384 0.0499 0.096 Uiso 1 1 calc GR . . . .
H15C H 0.7966 0.4157 0.1189 0.096 Uiso 1 1 calc GR . . . .
C16 C 1.04498(17) 0.46538(13) 0.16432(16) 0.0531(5) Uani 1 1 d . . . . .
H16A H 1.0874 0.4927 0.2123 0.080 Uiso 1 1 calc GR . . . .
H16B H 1.0483 0.4905 0.1082 0.080 Uiso 1 1 calc GR . . . .
H16C H 1.0695 0.4134 0.1623 0.080 Uiso 1 1 calc GR . . . .
C17 C 0.59246(12) 0.62409(8) 0.16103(11) 0.0306(3) Uani 1 1 d . . . . .
C18 C 0.50080(13) 0.63107(11) 0.19598(15) 0.0447(5) Uani 1 1 d D . . . .
C19 C 0.40949(15) 0.64248(12) 0.13521(19) 0.0591(6) Uani 1 1 d . . . . .
H19 H 0.3476 0.6471 0.1569 0.071 Uiso 1 1 calc R . . . .
C20 C 0.40852(16) 0.64709(12) 0.04462(18) 0.0594(6) Uani 1 1 d . . . . .
H20 H 0.3466 0.6557 0.0057 0.071 Uiso 1 1 calc R . . . .
C21 C 0.49934(18) 0.63891(10) 0.01073(14) 0.0526(5) Uani 1 1 d . . . . .
H21 H 0.4978 0.6411 -0.0511 0.063 Uiso 1 1 calc R . . . .
C22 C 0.59395(14) 0.62735(9) 0.06835(12) 0.0362(4) Uani 1 1 d . . . . .
C26 C 0.69201(17) 0.61937(10) 0.02952(12) 0.0427(4) Uani 1 1 d . . . . .
H26 H 0.7485 0.6063 0.0785 0.051 Uiso 1 1 calc R . . . .
C27 C 0.6818(3) 0.55432(13) -0.04048(17) 0.0718(8) Uani 1 1 d . . . . .
H27A H 0.6615 0.5076 -0.0141 0.108 Uiso 1 1 calc GR . . . .
H27B H 0.7470 0.5466 -0.0599 0.108 Uiso 1 1 calc GR . . . .
H27C H 0.6304 0.5681 -0.0912 0.108 Uiso 1 1 calc GR . . . .
C28 C 0.71865(19) 0.69537(12) -0.01271(15) 0.0536(5) Uani 1 1 d . . . . .
H28A H 0.6636 0.7093 -0.0604 0.080 Uiso 1 1 calc GR . . . .
H28B H 0.7815 0.6893 -0.0365 0.080 Uiso 1 1 calc GR . . . .
H28C H 0.7275 0.7351 0.0323 0.080 Uiso 1 1 calc GR . . . .
C29 C 0.39232(13) 0.31743(11) 0.33453(12) 0.0423(4) Uani 1 1 d D . . . .
C30 C 0.43607(13) 0.23680(11) 0.31721(13) 0.0441(4) Uani 1 1 d D . . . .
B1 B 0.52481(14) 0.33018(10) 0.25413(13) 0.0336(4) Uani 1 1 d D . . . .
O2 O 0.47389(13) 0.36807(10) 0.31740(13) 0.0379(4) Uani 0.75 1 d D U P A 1
O3 O 0.49141(15) 0.25390(10) 0.24405(13) 0.0378(4) Uani 0.75 1 d D U P A 1
C23 C 0.4971(5) 0.61998(18) 0.29490(19) 0.0585(7) Uani 0.75 1 d D U P B 1
H23 H 0.5663 0.6077 0.3277 0.070 Uiso 0.75 1 calc R . P B 1
C24 C 0.4220(4) 0.5525(2) 0.3031(3) 0.0795(12) Uani 0.75 1 d D U P B 1
H24A H 0.3526 0.5682 0.2795 0.119 Uiso 0.75 1 calc GR . P B 1
H24B H 0.4268 0.5384 0.3652 0.119 Uiso 0.75 1 calc GR . P B 1
H24C H 0.4402 0.5090 0.2696 0.119 Uiso 0.75 1 calc GR . P B 1
C25 C 0.4580(4) 0.6949(3) 0.3310(4) 0.0617(13) Uani 0.75 1 d D U P B 1
H25A H 0.5083 0.7349 0.3299 0.093 Uiso 0.75 1 calc GR . P B 1
H25B H 0.4471 0.6871 0.3918 0.093 Uiso 0.75 1 calc GR . P B 1
H25C H 0.3941 0.7097 0.2941 0.093 Uiso 0.75 1 calc GR . P B 1
C31 C 0.3789(4) 0.3273(3) 0.4328(2) 0.0599(11) Uani 0.75 1 d D U P A 1
H31A H 0.4446 0.3212 0.4713 0.090 Uiso 0.75 1 calc GR . P A 1
H31B H 0.3315 0.2892 0.4476 0.090 Uiso 0.75 1 calc GR . P A 1
H31C H 0.3522 0.3779 0.4411 0.090 Uiso 0.75 1 calc GR . P A 1
C32 C 0.2920(3) 0.3390(4) 0.2741(3) 0.0519(16) Uani 0.75 1 d D U P A 1
H32A H 0.2792 0.3931 0.2800 0.078 Uiso 0.75 1 calc GR . P A 1
H32B H 0.2362 0.3100 0.2914 0.078 Uiso 0.75 1 calc GR . P A 1
H32C H 0.2970 0.3275 0.2127 0.078 Uiso 0.75 1 calc GR . P A 1
C33 C 0.5151(2) 0.2064(2) 0.3954(2) 0.0669(9) Uani 0.75 1 d D U P A 1
H33A H 0.5500 0.1626 0.3758 0.100 Uiso 0.75 1 calc GR . P A 1
H33B H 0.4804 0.1915 0.4439 0.100 Uiso 0.75 1 calc GR . P A 1
H33C H 0.5646 0.2461 0.4157 0.100 Uiso 0.75 1 calc GR . P A 1
C34 C 0.3562(3) 0.1752(2) 0.2849(3) 0.0770(14) Uani 0.75 1 d D U P A 1
H34A H 0.3078 0.1946 0.2350 0.115 Uiso 0.75 1 calc GR . P A 1
H34B H 0.3202 0.1615 0.3330 0.115 Uiso 0.75 1 calc GR . P A 1
H34C H 0.3901 0.1304 0.2663 0.115 Uiso 0.75 1 calc GR . P A 1
O2A O 0.4356(4) 0.3643(3) 0.2701(5) 0.0589(17) Uani 0.25 1 d D U P A 2
O3A O 0.5304(4) 0.2542(2) 0.2862(6) 0.0540(18) Uani 0.25 1 d D U P A 2
C23A C 0.5003(16) 0.6365(5) 0.2968(4) 0.0585(7) Uani 0.25 1 d D U P B 2
H23A H 0.5706 0.6532 0.3222 0.070 Uiso 0.25 1 calc R . P B 2
C24A C 0.4882(8) 0.5580(5) 0.3430(7) 0.0528(18) Uani 0.25 1 d D U P B 2
H24D H 0.4174 0.5418 0.3296 0.079 Uiso 0.25 1 calc GR . P B 2
H24E H 0.5085 0.5634 0.4069 0.079 Uiso 0.25 1 calc GR . P B 2
H24F H 0.5313 0.5203 0.3210 0.079 Uiso 0.25 1 calc GR . P B 2
C25A C 0.4301(11) 0.6884(8) 0.3436(13) 0.047(2) Uani 0.25 1 d D U P B 2
H25D H 0.4325 0.7403 0.3219 0.070 Uiso 0.25 1 calc GR . P B 2
H25E H 0.4537 0.6876 0.4075 0.070 Uiso 0.25 1 calc GR . P B 2
H25F H 0.3603 0.6697 0.3307 0.070 Uiso 0.25 1 calc GR . P B 2
C31A C 0.4070(10) 0.3545(7) 0.4270(5) 0.061(3) Uani 0.25 1 d D U P A 2
H31D H 0.4794 0.3626 0.4482 0.091 Uiso 0.25 1 calc GR . P A 2
H31E H 0.3795 0.3211 0.4679 0.091 Uiso 0.25 1 calc GR . P A 2
H31F H 0.3715 0.4030 0.4233 0.091 Uiso 0.25 1 calc GR . P A 2
C32A C 0.2793(5) 0.3238(11) 0.2909(9) 0.048(4) Uani 0.25 1 d D U P A 2
H32D H 0.2567 0.3762 0.2941 0.072 Uiso 0.25 1 calc GR . P A 2
H32E H 0.2382 0.2909 0.3219 0.072 Uiso 0.25 1 calc GR . P A 2
H32F H 0.2716 0.3083 0.2290 0.072 Uiso 0.25 1 calc GR . P A 2
C33A C 0.4488(10) 0.1919(6) 0.4054(4) 0.073(3) Uani 0.25 1 d D U P A 2
H33D H 0.4714 0.1404 0.3958 0.110 Uiso 0.25 1 calc GR . P A 2
H33E H 0.3838 0.1900 0.4264 0.110 Uiso 0.25 1 calc GR . P A 2
H33F H 0.4992 0.2171 0.4496 0.110 Uiso 0.25 1 calc GR . P A 2
C34A C 0.3713(8) 0.1882(6) 0.2441(5) 0.063(3) Uani 0.25 1 d D U P A 2
H34D H 0.3699 0.2125 0.1867 0.094 Uiso 0.25 1 calc GR . P A 2
H34E H 0.3022 0.1839 0.2563 0.094 Uiso 0.25 1 calc GR . P A 2
H34F H 0.4012 0.1378 0.2433 0.094 Uiso 0.25 1 calc GR . P A 2

loop_
_atom_site_aniso_label
_atom_site_aniso_U_11
_atom_site_aniso_U_22
_atom_site_aniso_U_33
_atom_site_aniso_U_23
_atom_site_aniso_U_13
_atom_site_aniso_U_12
Cu1 0.02857(13) 0.02316(13) 0.02703(13) -0.00048(8) 0.00274(9) -0.00296(8)
O1 0.0427(7) 0.0323(6) 0.0414(7) -0.0073(5) 0.0091(5) -0.0131(5)
N1 0.0254(6) 0.0202(6) 0.0260(6) 0.0001(4) 0.0028(5) 0.0002(4)
N2 0.0233(6) 0.0219(6) 0.0309(6) 0.0034(5) 0.0033(5) 0.0001(5)
C1 0.0244(7) 0.0238(7) 0.0215(6) 0.0016(5) 0.0070(5) 0.0012(5)
C2 0.0281(7) 0.0239(7) 0.0326(8) -0.0001(6) 0.0009(6) -0.0022(6)
C3 0.0355(8) 0.0231(7) 0.0347(8) -0.0043(6) 0.0052(6) -0.0019(6)
C4 0.0306(7) 0.0199(7) 0.0403(8) 0.0029(6) 0.0035(6) 0.0001(6)
C5 0.0236(7) 0.0212(6) 0.0278(7) -0.0001(5) -0.0002(5) 0.0000(5)
C6 0.0273(7) 0.0234(7) 0.0298(7) 0.0003(6) 0.0013(6) -0.0033(6)
C7 0.0395(9) 0.0258(7) 0.0345(8) 0.0055(6) -0.0008(7) -0.0027(6)
C8 0.0425(9) 0.0214(7) 0.0461(10) 0.0010(7) -0.0027(7) 0.0049(6)
C9 0.0383(9) 0.0287(8) 0.0407(9) -0.0080(7) 0.0020(7) 0.0080(7)
C10 0.0305(7) 0.0280(7) 0.0298(8) -0.0031(6) 0.0017(6) 0.0027(6)
C11 0.0333(8) 0.0318(8) 0.0281(7) 0.0027(6) 0.0065(6) -0.0016(6)
C12 0.0470(11) 0.0840(16) 0.0528(12) -0.0213(11) 0.0240(10) -0.0256(11)
C13 0.0541(11) 0.0532(12) 0.0353(9) -0.0109(8) 0.0001(8) 0.0061(9)
C14 0.0441(10) 0.0450(10) 0.0322(8) 0.0004(7) 0.0111(7) 0.0142(8)
C15 0.0581(13) 0.102(2) 0.0322(10) -0.0136(11) 0.0059(9) 0.0059(13)
C16 0.0512(12) 0.0574(12) 0.0553(12) 0.0069(10) 0.0222(10) 0.0061(9)
C17 0.0275(7) 0.0216(7) 0.0403(8) 0.0087(6) -0.0011(6) -0.0013(6)
C18 0.0284(8) 0.0407(10) 0.0648(12) 0.0277(9) 0.0070(8) 0.0019(7)
C19 0.0263(9) 0.0455(11) 0.1005(19) 0.0300(12) -0.0029(10) -0.0031(8)
C20 0.0403(11) 0.0376(10) 0.0870(17) 0.0082(10) -0.0275(11) -0.0074(8)
C21 0.0696(14) 0.0300(9) 0.0465(11) -0.0036(8) -0.0233(10) -0.0020(9)
C22 0.0459(9) 0.0217(7) 0.0371(8) -0.0012(6) -0.0042(7) -0.0015(6)
C26 0.0635(12) 0.0325(9) 0.0319(8) -0.0016(7) 0.0078(8) 0.0065(8)
C27 0.121(2) 0.0426(12) 0.0547(14) -0.0134(10) 0.0225(14) 0.0097(13)
C28 0.0724(14) 0.0441(11) 0.0471(11) 0.0040(9) 0.0184(10) 0.0035(10)
C29 0.0331(8) 0.0439(10) 0.0517(11) -0.0064(8) 0.0124(8) 0.0024(7)
C30 0.0363(9) 0.0391(10) 0.0621(12) 0.0011(8) 0.0231(8) -0.0016(7)
B1 0.0285(8) 0.0338(9) 0.0369(9) -0.0034(7) 0.0007(7) -0.0018(7)
O2 0.0317(9) 0.0365(9) 0.0428(10) -0.0113(8) -0.0010(7) -0.0008(7)
O3 0.0292(9) 0.0317(9) 0.0552(11) -0.0106(8) 0.0148(8) -0.0073(7)
C23 0.0444(11) 0.0626(17) 0.0766(14) 0.0487(12) 0.0340(10) 0.0248(16)
C24 0.102(3) 0.0512(18) 0.104(3) 0.0277(19) 0.071(2) 0.011(2)
C25 0.075(3) 0.054(2) 0.054(2) 0.0198(16) 0.006(2) -0.003(2)
C31 0.056(3) 0.073(3) 0.0488(17) -0.0154(16) 0.0053(15) 0.0075(19)
C32 0.0368(14) 0.072(4) 0.046(2) -0.004(2) 0.0050(14) 0.0131(16)
C33 0.0533(17) 0.067(2) 0.089(2) 0.0378(18) 0.0364(17) 0.0231(15)
C34 0.061(2) 0.052(2) 0.134(4) -0.020(2) 0.060(2) -0.0244(16)
O2A 0.041(3) 0.036(3) 0.103(5) 0.018(3) 0.021(3) 0.004(3)
O3A 0.035(3) 0.031(3) 0.105(6) -0.009(4) 0.036(4) -0.008(3)
C23A 0.0444(11) 0.0626(17) 0.0766(14) 0.0487(12) 0.0340(10) 0.0248(16)
C24A 0.060(4) 0.045(4) 0.064(4) 0.027(3) 0.042(3) 0.024(4)
C25A 0.049(5) 0.032(4) 0.062(5) 0.020(3) 0.015(4) -0.006(4)
C31A 0.051(6) 0.039(6) 0.081(6) -0.030(4) -0.022(5) 0.003(4)
C32A 0.065(6) 0.030(5) 0.046(6) 0.005(4) 0.003(5) 0.013(4)
C33A 0.085(6) 0.055(5) 0.081(6) 0.021(5) 0.019(5) 0.005(5)
C34A 0.046(5) 0.040(5) 0.106(7) -0.009(5) 0.024(5) -0.009(4)

loop_
_atom_type_symbol
_atom_type_description
_atom_type_scat_dispersion_real
_atom_type_scat_dispersion_imag
_atom_type_scat_source
C C 0.0181 0.0091 'International Tables Vol C Tables 4.2.6.8 and 6.1.1.4'
H H 0.0000 0.0000 'International Tables Vol C Tables 4.2.6.8 and 6.1.1.4'
B B 0.0090 0.0039 'International Tables Vol C Tables 4.2.6.8 and 6.1.1.4'
Cu Cu -1.9646 0.5888 'International Tables Vol C Tables 4.2.6.8 and 6.1.1.4'
N N 0.0311 0.0180 'International Tables Vol C Tables 4.2.6.8 and 6.1.1.4'
O O 0.0492 0.0322 'International Tables Vol C Tables 4.2.6.8 and 6.1.1.4'

loop_
_geom_angle_atom_site_label_1
_geom_angle_atom_site_label_2
_geom_angle_atom_site_label_3
_geom_angle
_geom_angle_site_symmetry_1
_geom_angle_site_symmetry_3
_geom_angle_publ_flag
O1 Cu1 C1 173.87(6) . . ?
B1 O1 Cu1 128.24(11) . . ?
C1 N1 C2 125.19(12) . . ?
C1 N1 C5 119.33(12) . . ?
C5 N1 C2 115.47(11) . . ?
C1 N2 C4 124.31(12) . . ?
C1 N2 C17 119.97(12) . . ?
C17 N2 C4 115.69(12) . . ?
N1 C1 Cu1 118.49(10) . . ?
N2 C1 Cu1 124.30(11) . . ?
N2 C1 N1 117.06(12) . . ?
N1 C2 H2A 109.7 . . ?
N1 C2 H2B 109.7 . . ?
N1 C2 C3 110.00(12) . . ?
H2A C2 H2B 108.2 . . ?
C3 C2 H2A 109.7 . . ?
C3 C2 H2B 109.7 . . ?
C2 C3 H3A 109.9 . . ?
C2 C3 H3B 109.9 . . ?
H3A C3 H3B 108.3 . . ?
C4 C3 C2 108.99(13) . . ?
C4 C3 H3A 109.9 . . ?
C4 C3 H3B 109.9 . . ?
N2 C4 C3 109.93(12) . . ?
N2 C4 H4A 109.7 . . ?
N2 C4 H4B 109.7 . . ?
C3 C4 H4A 109.7 . . ?
C3 C4 H4B 109.7 . . ?
H4A C4 H4B 108.2 . . ?
C6 C5 N1 118.76(13) . . ?
C6 C5 C10 121.84(14) . . ?
C10 C5 N1 119.33(13) . . ?
C5 C6 C11 121.87(13) . . ?
C7 C6 C5 118.03(15) . . ?
C7 C6 C11 120.04(14) . . ?
C6 C7 H7 119.4 . . ?
C8 C7 C6 121.15(15) . . ?
C8 C7 H7 119.4 . . ?
C7 C8 H8 120.1 . . ?
C9 C8 C7 119.88(15) . . ?
C9 C8 H8 120.1 . . ?
C8 C9 H9 119.2 . . ?
C8 C9 C10 121.56(16) . . ?
C10 C9 H9 119.2 . . ?
C5 C10 C14 122.79(14) . . ?
C9 C10 C5 117.54(15) . . ?
C9 C10 C14 119.65(15) . . ?
C6 C11 H11 107.8 . . ?
C6 C11 C12 109.86(14) . . ?
C12 C11 H11 107.8 . . ?
C13 C11 C6 112.52(14) . . ?
C13 C11 H11 107.8 . . ?
C13 C11 C12 110.94(16) . . ?
C11 C12 H12A 109.5 . . ?
C11 C12 H12B 109.5 . . ?
C11 C12 H12C 109.5 . . ?
H12A C12 H12B 109.5 . . ?
H12A C12 H12C 109.5 . . ?
H12B C12 H12C 109.5 . . ?
C11 C13 H13A 109.5 . . ?
C11 C13 H13B 109.5 . . ?
C11 C13 H13C 109.5 . . ?
H13A C13 H13B 109.5 . . ?
H13A C13 H13C 109.5 . . ?
H13B C13 H13C 109.5 . . ?
C10 C14 H14 108.0 . . ?
C10 C14 C15 110.24(17) . . ?
C10 C14 C16 112.40(16) . . ?
C15 C14 H14 108.0 . . ?
C16 C14 H14 108.0 . . ?
C16 C14 C15 109.95(17) . . ?
C14 C15 H15A 109.5 . . ?
C14 C15 H15B 109.5 . . ?
C14 C15 H15C 109.5 . . ?
H15A C15 H15B 109.5 . . ?
H15A C15 H15C 109.5 . . ?
H15B C15 H15C 109.5 . . ?
C14 C16 H16A 109.5 . . ?
C14 C16 H16B 109.5 . . ?
C14 C16 H16C 109.5 . . ?
H16A C16 H16B 109.5 . . ?
H16A C16 H16C 109.5 . . ?
H16B C16 H16C 109.5 . . ?
C18 C17 N2 118.82(15) . . ?
C18 C17 C22 122.04(16) . . ?
C22 C17 N2 119.04(15) . . ?
C17 C18 C23 122.3(3) . . ?
C17 C18 C23A 122.0(8) . . ?
C19 C18 C17 117.6(2) . . ?
C19 C18 C23 119.9(3) . . ?
C19 C18 C23A 119.9(8) . . ?
C18 C19 H19 119.1 . . ?
C20 C19 C18 121.8(2) . . ?
C20 C19 H19 119.1 . . ?
C19 C20 H20 119.9 . . ?
C19 C20 C21 120.11(18) . . ?
C21 C20 H20 119.9 . . ?
C20 C21 H21 119.5 . . ?
C20 C21 C22 120.9(2) . . ?
C22 C21 H21 119.5 . . ?
C17 C22 C21 117.50(18) . . ?
C17 C22 C26 122.71(15) . . ?
C21 C22 C26 119.79(18) . . ?
C22 C26 H26 108.4 . . ?
C22 C26 C27 110.70(19) . . ?
C22 C26 C28 110.68(15) . . ?
C27 C26 H26 108.4 . . ?
C28 C26 H26 108.4 . . ?
C28 C26 C27 110.26(17) . . ?
C26 C27 H27A 109.5 . . ?
C26 C27 H27B 109.5 . . ?
C26 C27 H27C 109.5 . . ?
H27A C27 H27B 109.5 . . ?
H27A C27 H27C 109.5 . . ?
H27B C27 H27C 109.5 . . ?
C26 C28 H28A 109.5 . . ?
C26 C28 H28B 109.5 . . ?
C26 C28 H28C 109.5 . . ?
H28A C28 H28B 109.5 . . ?
H28A C28 H28C 109.5 . . ?
H28B C28 H28C 109.5 . . ?
O2 C29 C30 102.19(13) . . ?
O2 C29 C31 108.4(2) . . ?
O2 C29 C32 109.8(3) . . ?
C31 C29 C30 111.8(2) . . ?
C32 C29 C30 115.5(3) . . ?
C32 C29 C31 108.8(2) . . ?
O2A C29 C30 101.1(2) . . ?
O2A C29 C31A 111.9(6) . . ?
O2A C29 C32A 97.7(7) . . ?
C31A C29 C30 122.9(5) . . ?
C31A C29 C32A 109.2(5) . . ?
C32A C29 C30 110.8(7) . . ?
O3 C30 C29 101.04(14) . . ?
O3 C30 C33 107.18(18) . . ?
O3 C30 C34 108.0(2) . . ?
C33 C30 C29 113.8(2) . . ?
C34 C30 C29 115.7(2) . . ?
C34 C30 C33 110.3(3) . . ?
O3A C30 C29 103.4(2) . . ?
O3A C30 C33A 114.9(6) . . ?
O3A C30 C34A 106.7(6) . . ?
C33A C30 C29 107.6(5) . . ?
C33A C30 C34A 108.3(5) . . ?
C34A C30 C29 116.3(5) . . ?
O1 B1 O2 127.08(16) . . ?
O1 B1 O3 123.16(16) . . ?
O1 B1 O2A 126.3(2) . . ?
O1 B1 O3A 123.5(2) . . ?
O3 B1 O2 109.74(17) . . ?
O2A B1 O3A 110.0(3) . . ?
B1 O2 C29 106.76(14) . . ?
B1 O3 C30 107.46(16) . . ?
C18 C23 H23 110.1 . . ?
C18 C23 C24 107.6(3) . . ?
C18 C23 C25 108.2(3) . . ?
C24 C23 H23 110.1 . . ?
C25 C23 H23 110.1 . . ?
C25 C23 C24 110.9(4) . . ?
C23 C24 H24A 109.5 . . ?
C23 C24 H24B 109.5 . . ?
C23 C24 H24C 109.5 . . ?
H24A C24 H24B 109.5 . . ?
H24A C24 H24C 109.5 . . ?
H24B C24 H24C 109.5 . . ?
C23 C25 H25A 109.5 . . ?
C23 C25 H25B 109.5 . . ?
C23 C25 H25C 109.5 . . ?
H25A C25 H25B 109.5 . . ?
H25A C25 H25C 109.5 . . ?
H25B C25 H25C 109.5 . . ?
C29 C31 H31A 109.5 . . ?
C29 C31 H31B 109.5 . . ?
C29 C31 H31C 109.5 . . ?
H31A C31 H31B 109.5 . . ?
H31A C31 H31C 109.5 . . ?
H31B C31 H31C 109.5 . . ?
C29 C32 H32A 109.5 . . ?
C29 C32 H32B 109.5 . . ?
C29 C32 H32C 109.5 . . ?
H32A C32 H32B 109.5 . . ?
H32A C32 H32C 109.5 . . ?
H32B C32 H32C 109.5 . . ?
C30 C33 H33A 109.5 . . ?
C30 C33 H33B 109.5 . . ?
C30 C33 H33C 109.5 . . ?
H33A C33 H33B 109.5 . . ?
H33A C33 H33C 109.5 . . ?
H33B C33 H33C 109.5 . . ?
C30 C34 H34A 109.5 . . ?
C30 C34 H34B 109.5 . . ?
C30 C34 H34C 109.5 . . ?
H34A C34 H34B 109.5 . . ?
H34A C34 H34C 109.5 . . ?
H34B C34 H34C 109.5 . . ?
B1 O2A C29 108.6(3) . . ?
B1 O3A C30 108.3(3) . . ?
C18 C23A H23A 104.2 . . ?
C18 C23A C24A 114.3(6) . . ?
C18 C23A C25A 126.6(13) . . ?
C24A C23A H23A 104.2 . . ?
C25A C23A H23A 104.2 . . ?
C25A C23A C24A 101.1(9) . . ?
C23A C24A H24D 109.5 . . ?
C23A C24A H24E 109.5 . . ?
C23A C24A H24F 109.5 . . ?
H24D C24A H24E 109.5 . . ?
H24D C24A H24F 109.5 . . ?
H24E C24A H24F 109.5 . . ?
C23A C25A H25D 109.5 . . ?
C23A C25A H25E 109.5 . . ?
C23A C25A H25F 109.5 . . ?
H25D C25A H25E 109.5 . . ?
H25D C25A H25F 109.5 . . ?
H25E C25A H25F 109.5 . . ?
C29 C31A H31D 109.5 . . ?
C29 C31A H31E 109.5 . . ?
C29 C31A H31F 109.5 . . ?
H31D C31A H31E 109.5 . . ?
H31D C31A H31F 109.5 . . ?
H31E C31A H31F 109.5 . . ?
C29 C32A H32D 109.5 . . ?
C29 C32A H32E 109.5 . . ?
C29 C32A H32F 109.5 . . ?
H32D C32A H32E 109.5 . . ?
H32D C32A H32F 109.5 . . ?
H32E C32A H32F 109.5 . . ?
C30 C33A H33D 109.5 . . ?
C30 C33A H33E 109.5 . . ?
C30 C33A H33F 109.5 . . ?
H33D C33A H33E 109.5 . . ?
H33D C33A H33F 109.5 . . ?
H33E C33A H33F 109.5 . . ?
C30 C34A H34D 109.5 . . ?
C30 C34A H34E 109.5 . . ?
C30 C34A H34F 109.5 . . ?
H34D C34A H34E 109.5 . . ?
H34D C34A H34F 109.5 . . ?
H34E C34A H34F 109.5 . . ?

loop_
_geom_bond_atom_site_label_1
_geom_bond_atom_site_label_2
_geom_bond_distance
_geom_bond_site_symmetry_2
_geom_bond_publ_flag
Cu1 O1 1.8320(11) . ?
Cu1 C1 1.8834(14) . ?
O1 B1 1.308(2) . ?
N1 C1 1.3448(19) . ?
N1 C2 1.4768(18) . ?
N1 C5 1.4424(18) . ?
N2 C1 1.3400(18) . ?
N2 C4 1.4800(19) . ?
N2 C17 1.4414(19) . ?
C2 H2A 0.9700 . ?
C2 H2B 0.9700 . ?
C2 C3 1.514(2) . ?
C3 H3A 0.9700 . ?
C3 H3B 0.9700 . ?
C3 C4 1.510(2) . ?
C4 H4A 0.9700 . ?
C4 H4B 0.9700 . ?
C5 C6 1.403(2) . ?
C5 C10 1.404(2) . ?
C6 C7 1.391(2) . ?
C6 C11 1.519(2) . ?
C7 H7 0.9300 . ?
C7 C8 1.384(3) . ?
C8 H8 0.9300 . ?
C8 C9 1.378(3) . ?
C9 H9 0.9300 . ?
C9 C10 1.396(2) . ?
C10 C14 1.519(2) . ?
C11 H11 0.9800 . ?
C11 C12 1.526(2) . ?
C11 C13 1.518(2) . ?
C12 H12A 0.9600 . ?
C12 H12B 0.9600 . ?
C12 H12C 0.9600 . ?
C13 H13A 0.9600 . ?
C13 H13B 0.9600 . ?
C13 H13C 0.9600 . ?
C14 H14 0.9800 . ?
C14 C15 1.530(3) . ?
C14 C16 1.526(3) . ?
C15 H15A 0.9600 . ?
C15 H15B 0.9600 . ?
C15 H15C 0.9600 . ?
C16 H16A 0.9600 . ?
C16 H16B 0.9600 . ?
C16 H16C 0.9600 . ?
C17 C18 1.399(2) . ?
C17 C22 1.402(2) . ?
C18 C19 1.394(3) . ?
C18 C23 1.512(3) . ?
C18 C23A 1.524(5) . ?
C19 H19 0.9300 . ?
C19 C20 1.366(4) . ?
C20 H20 0.9300 . ?
C20 C21 1.382(4) . ?
C21 H21 0.9300 . ?
C21 C22 1.404(3) . ?
C22 C26 1.509(3) . ?
C26 H26 0.9800 . ?
C26 C27 1.535(3) . ?
C26 C28 1.530(3) . ?
C27 H27A 0.9600 . ?
C27 H27B 0.9600 . ?
C27 H27C 0.9600 . ?
C28 H28A 0.9600 . ?
C28 H28B 0.9600 . ?
C28 H28C 0.9600 . ?
C29 C30 1.550(3) . ?
C29 O2 1.442(2) . ?
C29 C31 1.531(3) . ?
C29 C32 1.515(3) . ?
C29 O2A 1.454(4) . ?
C29 C31A 1.516(4) . ?
C29 C32A 1.522(4) . ?
C30 O3 1.451(2) . ?
C30 C33 1.526(3) . ?
C30 C34 1.518(3) . ?
C30 O3A 1.429(4) . ?
C30 C33A 1.525(4) . ?
C30 C34A 1.526(4) . ?
B1 O2 1.416(2) . ?
B1 O3 1.394(2) . ?
B1 O2A 1.369(4) . ?
B1 O3A 1.401(4) . ?
C23 H23 0.9800 . ?
C23 C24 1.549(4) . ?
C23 C25 1.530(4) . ?
C24 H24A 0.9600 . ?
C24 H24B 0.9600 . ?
C24 H24C 0.9600 . ?
C25 H25A 0.9600 . ?
C25 H25B 0.9600 . ?
C25 H25C 0.9600 . ?
C31 H31A 0.9600 . ?
C31 H31B 0.9600 . ?
C31 H31C 0.9600 . ?
C32 H32A 0.9600 . ?
C32 H32B 0.9600 . ?
C32 H32C 0.9600 . ?
C33 H33A 0.9600 . ?
C33 H33B 0.9600 . ?
C33 H33C 0.9600 . ?
C34 H34A 0.9600 . ?
C34 H34B 0.9600 . ?
C34 H34C 0.9600 . ?
C23A H23A 0.9800 . ?
C23A C24A 1.548(5) . ?
C23A C25A 1.543(5) . ?
C24A H24D 0.9600 . ?
C24A H24E 0.9600 . ?
C24A H24F 0.9600 . ?
C25A H25D 0.9600 . ?
C25A H25E 0.9600 . ?
C25A H25F 0.9600 . ?
C31A H31D 0.9600 . ?
C31A H31E 0.9600 . ?
C31A H31F 0.9600 . ?
C32A H32D 0.9600 . ?
C32A H32E 0.9600 . ?
C32A H32F 0.9600 . ?
C33A H33D 0.9600 . ?
C33A H33E 0.9600 . ?
C33A H33F 0.9600 . ?
C34A H34D 0.9600 . ?
C34A H34E 0.9600 . ?
C34A H34F 0.9600 . ?

loop_
_geom_torsion_atom_site_label_1
_geom_torsion_atom_site_label_2
_geom_torsion_atom_site_label_3
_geom_torsion_atom_site_label_4
_geom_torsion
_geom_torsion_site_symmetry_1
_geom_torsion_site_symmetry_2
_geom_torsion_site_symmetry_3
_geom_torsion_site_symmetry_4
_geom_torsion_publ_flag
Cu1 O1 B1 O2 8.8(3) . . . . ?
Cu1 O1 B1 O3 -172.57(15) . . . . ?
Cu1 O1 B1 O2A 50.8(5) . . . . ?
Cu1 O1 B1 O3A -135.4(5) . . . . ?
O1 B1 O2 C29 168.04(18) . . . . ?
O1 B1 O3 C30 167.79(17) . . . . ?
O1 B1 O2A C29 -170.8(3) . . . . ?
O1 B1 O3A C30 -169.6(3) . . . . ?
N1 C2 C3 C4 -50.81(17) . . . . ?
N1 C5 C6 C7 -176.42(13) . . . . ?
N1 C5 C6 C11 6.4(2) . . . . ?
N1 C5 C10 C9 176.45(13) . . . . ?
N1 C5 C10 C14 -5.2(2) . . . . ?
N2 C17 C18 C19 175.55(16) . . . . ?
N2 C17 C18 C23 -9.7(3) . . . . ?
N2 C17 C18 C23A 3.3(5) . . . . ?
N2 C17 C22 C21 -175.58(14) . . . . ?
N2 C17 C22 C26 4.1(2) . . . . ?
C1 N1 C2 C3 23.3(2) . . . . ?
C1 N1 C5 C6 -97.85(16) . . . . ?
C1 N1 C5 C10 85.25(17) . . . . ?
C1 N2 C4 C3 -28.2(2) . . . . ?
C1 N2 C17 C18 91.42(18) . . . . ?
C1 N2 C17 C22 -92.15(17) . . . . ?
C2 N1 C1 Cu1 -171.64(11) . . . . ?
C2 N1 C1 N2 4.2(2) . . . . ?
C2 N1 C5 C6 81.35(17) . . . . ?
C2 N1 C5 C10 -95.55(16) . . . . ?
C2 C3 C4 N2 53.11(17) . . . . ?
C4 N2 C1 Cu1 173.96(11) . . . . ?
C4 N2 C1 N1 -1.6(2) . . . . ?
C4 N2 C17 C18 -90.19(17) . . . . ?
C4 N2 C17 C22 86.24(18) . . . . ?
C5 N1 C1 Cu1 7.47(18) . . . . ?
C5 N1 C1 N2 -176.71(13) . . . . ?
C5 N1 C2 C3 -155.83(13) . . . . ?
C5 C6 C7 C8 -0.1(2) . . . . ?
C5 C6 C11 C12 104.13(19) . . . . ?
C5 C6 C11 C13 -131.74(16) . . . . ?
C5 C10 C14 C15 -104.53(19) . . . . ?
C5 C10 C14 C16 132.43(17) . . . . ?
C6 C5 C10 C9 -0.4(2) . . . . ?
C6 C5 C10 C14 177.98(15) . . . . ?
C6 C7 C8 C9 -0.2(3) . . . . ?
C7 C6 C11 C12 -73.0(2) . . . . ?
C7 C6 C11 C13 51.1(2) . . . . ?
C7 C8 C9 C10 0.2(3) . . . . ?
C8 C9 C10 C5 0.0(2) . . . . ?
C8 C9 C10 C14 -178.35(16) . . . . ?
C9 C10 C14 C15 73.8(2) . . . . ?
C9 C10 C14 C16 -49.3(2) . . . . ?
C10 C5 C6 C7 0.4(2) . . . . ?
C10 C5 C6 C11 -176.77(14) . . . . ?
C11 C6 C7 C8 177.10(15) . . . . ?
C17 N2 C1 Cu1 -7.79(19) . . . . ?
C17 N2 C1 N1 176.65(13) . . . . ?
C17 N2 C4 C3 153.49(13) . . . . ?
C17 C18 C19 C20 -0.2(3) . . . . ?
C17 C18 C23 C24 -120.0(3) . . . . ?
C17 C18 C23 C25 120.1(4) . . . . ?
C17 C18 C23A C24A -92.6(13) . . . . ?
C17 C18 C23A C25A 140.6(13) . . . . ?
C17 C22 C26 C27 124.89(19) . . . . ?
C17 C22 C26 C28 -112.53(19) . . . . ?
C18 C17 C22 C21 0.7(2) . . . . ?
C18 C17 C22 C26 -179.57(16) . . . . ?
C18 C19 C20 C21 1.3(3) . . . . ?
C19 C18 C23 C24 54.6(4) . . . . ?
C19 C18 C23 C25 -65.2(4) . . . . ?
C19 C18 C23A C24A 95.3(12) . . . . ?
C19 C18 C23A C25A -31.5(16) . . . . ?
C19 C20 C21 C22 -1.3(3) . . . . ?
C20 C21 C22 C17 0.3(3) . . . . ?
C20 C21 C22 C26 -179.41(17) . . . . ?
C21 C22 C26 C27 -55.4(2) . . . . ?
C21 C22 C26 C28 67.2(2) . . . . ?
C22 C17 C18 C19 -0.8(3) . . . . ?
C22 C17 C18 C23 174.0(2) . . . . ?
C22 C17 C18 C23A -173.1(4) . . . . ?
C29 C30 O3 B1 29.7(2) . . . . ?
C29 C30 O3A B1 -21.1(6) . . . . ?
C30 C29 O2 B1 28.37(19) . . . . ?
C30 C29 O2A B1 -26.3(6) . . . . ?
O2 C29 C30 O3 -35.16(18) . . . . ?
O2 C29 C30 C33 79.4(2) . . . . ?
O2 C29 C30 C34 -151.4(2) . . . . ?
O2 C29 C30 O3A -4.6(4) . . . . ?
O2 C29 C30 C33A 117.4(5) . . . . ?
O2 C29 C30 C34A -121.1(5) . . . . ?
O2 C29 O2A B1 68.9(4) . . . . ?
O2 B1 O3 C30 -13.4(2) . . . . ?
O2 B1 O2A C29 -66.6(4) . . . . ?
O2 B1 O3A C30 38.9(6) . . . . ?
O3 C30 O3A B1 67.8(4) . . . . ?
O3 B1 O2 C29 -10.7(2) . . . . ?
O3 B1 O2A C29 44.9(6) . . . . ?
O3 B1 O3A C30 -69.6(4) . . . . ?
C23 C18 C19 C20 -175.1(2) . . . . ?
C23 C18 C23A C24A 2(4) . . . . ?
C23 C18 C23A C25A -125(6) . . . . ?
C31 C29 C30 O3 -150.9(2) . . . . ?
C31 C29 C30 C33 -36.4(3) . . . . ?
C31 C29 C30 C34 92.8(3) . . . . ?
C31 C29 C30 O3A -120.3(4) . . . . ?
C31 C29 C30 C33A 1.6(5) . . . . ?
C31 C29 C30 C34A 123.1(5) . . . . ?
C31 C29 O2 B1 146.5(2) . . . . ?
C31 C29 O2A B1 110.6(5) . . . . ?
C32 C29 C30 O3 84.0(3) . . . . ?
C32 C29 C30 C33 -161.5(3) . . . . ?
C32 C29 C30 C34 -32.3(3) . . . . ?
C32 C29 C30 O3A 114.6(4) . . . . ?
C32 C29 C30 C33A -123.5(5) . . . . ?
C32 C29 C30 C34A -2.0(5) . . . . ?
C32 C29 O2 B1 -94.7(3) . . . . ?
C32 C29 O2A B1 -140.9(6) . . . . ?
C33 C30 O3 B1 -89.7(2) . . . . ?
C33 C30 O3A B1 -133.2(6) . . . . ?
C34 C30 O3 B1 151.5(2) . . . . ?
C34 C30 O3A B1 119.3(5) . . . . ?
O2A C29 C30 O3 -2.3(4) . . . . ?
O2A C29 C30 C33 112.2(4) . . . . ?
O2A C29 C30 C34 -118.6(4) . . . . ?
O2A C29 C30 O3A 28.3(5) . . . . ?
O2A C29 C30 C33A 150.2(6) . . . . ?
O2A C29 C30 C34A -88.3(6) . . . . ?
O2A C29 O2 B1 -63.2(3) . . . . ?
O2A B1 O2 C29 66.4(3) . . . . ?
O2A B1 O3 C30 -46.4(4) . . . . ?
O2A B1 O3A C30 5.1(8) . . . . ?
O3A C30 O3 B1 -68.0(4) . . . . ?
O3A B1 O2 C29 -41.9(4) . . . . ?
O3A B1 O3 C30 66.8(4) . . . . ?
O3A B1 O2A C29 14.7(8) . . . . ?
C23A C18 C19 C20 172.2(4) . . . . ?
C23A C18 C23 C24 148(5) . . . . ?
C23A C18 C23 C25 28(5) . . . . ?
C31A C29 C30 O3 -127.9(6) . . . . ?
C31A C29 C30 C33 -13.4(6) . . . . ?
C31A C29 C30 C34 115.9(6) . . . . ?
C31A C29 C30 O3A -97.3(7) . . . . ?
C31A C29 C30 C33A 24.7(7) . . . . ?
C31A C29 C30 C34A 146.2(7) . . . . ?
C31A C29 O2 B1 151.1(5) . . . . ?
C31A C29 O2A B1 106.3(7) . . . . ?
C32A C29 C30 O3 100.4(7) . . . . ?
C32A C29 C30 C33 -145.1(7) . . . . ?
C32A C29 C30 C34 -15.8(7) . . . . ?
C32A C29 C30 O3A 131.0(7) . . . . ?
C32A C29 C30 C33A -107.0(8) . . . . ?
C32A C29 C30 C34A 14.5(8) . . . . ?
C32A C29 O2 B1 -98.3(8) . . . . ?
C32A C29 O2A B1 -139.4(8) . . . . ?
C33A C30 O3 B1 -106.4(7) . . . . ?
C33A C30 O3A B1 -138.0(6) . . . . ?
C34A C30 O3 B1 145.0(5) . . . . ?
C34A C30 O3A B1 102.0(7) . . . . ?
